data_4107925
loop_
_publ_author_name
'Wenhao Hu'
'Xinfang Xu'
'Jing Zhou'
'Wei-Jun Liu'
'Haoxi Huang'
'Juan Hu'
'Liping Yang'
'Liu-Zhu Gong'

_publ_section_title
;
 Cooperative Catalysis with Chiral Br\/onsted Acid-Rh2(OAc)4: Highly
 Enantioselective Three-Component Reactions of Diazo Compounds with
 Alcohols and Imines
;
_journal_name_full 'Journal of the American Chemical Society'
_journal_page_first 7782
_journal_page_last 7783
_journal_paper_doi 10.1021/ja801755z
_journal_volume 130
_journal_year 2008
_chemical_absolute_configuration ad
_chemical_formula_sum 'C37 H30 Br N O3'
_chemical_formula_weight 616.53
_chemical_name_systematic
; 
 ? 
;
_space_group_IT_number 19
_symmetry_cell_setting orthorhombic
_symmetry_space_group_name_Hall 'P 2ac 2ab'
_symmetry_space_group_name_H-M 'P 21 21 21'
_atom_sites_solution_hydrogens geom
_atom_sites_solution_primary direct
_atom_sites_solution_secondary difmap
_audit_creation_method SHELXL-97
_cell_angle_alpha 90.00
_cell_angle_beta 90.00
_cell_angle_gamma 90.00
_cell_formula_units_Z 4
_cell_length_a 6.6746(5)
_cell_length_b 20.6662(16)
_cell_length_c 22.0533(18)
_cell_measurement_reflns_used 4210
_cell_measurement_temperature 293(2)
_cell_measurement_theta_max 47.361
_cell_measurement_theta_min 5.403
_cell_volume 3042.0(4)
_computing_cell_refinement 'Bruker SMART'
_computing_data_collection 'Bruker SMART'
_computing_data_reduction 'Bruker SHELXTL'
_computing_molecular_graphics 'Bruker SHELXTL'
_computing_publication_material 'Bruker SHELXTL'
_computing_structure_refinement 'SHELXL-97 (Sheldrick, 1997)'
_computing_structure_solution 'SHELXS-97 (Sheldrick, 1990)'
_diffrn_ambient_temperature 293(2)
_diffrn_measured_fraction_theta_full 0.996
_diffrn_measured_fraction_theta_max 0.996
_diffrn_measurement_device_type 'CCD area detector'
_diffrn_measurement_method 'phi and omega scans'
_diffrn_radiation_monochromator graphite
_diffrn_radiation_source 'fine-focus sealed tube'
_diffrn_radiation_type MoK\a
_diffrn_radiation_wavelength 0.71073
_diffrn_reflns_av_R_equivalents 0.0908
_diffrn_reflns_av_sigmaI/netI 0.0834
_diffrn_reflns_limit_h_max 8
_diffrn_reflns_limit_h_min -8
_diffrn_reflns_limit_k_max 26
_diffrn_reflns_limit_k_min -22
_diffrn_reflns_limit_l_max 25
_diffrn_reflns_limit_l_min -28
_diffrn_reflns_number 18175
_diffrn_reflns_theta_full 27.00
_diffrn_reflns_theta_max 27.00
_diffrn_reflns_theta_min 1.35
_exptl_absorpt_coefficient_mu 1.389
_exptl_absorpt_correction_T_max 1.00000
_exptl_absorpt_correction_T_min 0.77861
_exptl_absorpt_correction_type empirical
_exptl_absorpt_process_details sadabs
_exptl_crystal_colour colorless
_exptl_crystal_density_diffrn 1.346
_exptl_crystal_description prismatic
_exptl_crystal_F_000 1272
_exptl_crystal_size_max 0.421
_exptl_crystal_size_mid 0.237
_exptl_crystal_size_min 0.180
_refine_diff_density_max 0.331
_refine_diff_density_min -0.345
_refine_diff_density_rms 0.048
_refine_ls_abs_structure_details 'Flack H D (1983), Acta Cryst. A39, 876-881'
_refine_ls_abs_structure_Flack -0.012(8)
_refine_ls_extinction_method none
_refine_ls_goodness_of_fit_ref 0.954
_refine_ls_hydrogen_treatment mixed
_refine_ls_matrix_type full
_refine_ls_number_parameters 384
_refine_ls_number_reflns 6601
_refine_ls_number_restraints 1
_refine_ls_restrained_S_all 0.954
_refine_ls_R_factor_all 0.0799
_refine_ls_R_factor_gt 0.0532
_refine_ls_shift/su_max 0.044
_refine_ls_shift/su_mean 0.003
_refine_ls_structure_factor_coef Fsqd
_refine_ls_weighting_details 'calc w=1/[\s^2^(Fo^2^)+(0.0321P)^2^+0.0000P] where P=(Fo^2^+2Fc^2^)/3'
_refine_ls_weighting_scheme calc
_refine_ls_wR_factor_gt 0.0962
_refine_ls_wR_factor_ref 0.1048
_reflns_number_gt 4493
_reflns_number_total 6601
_reflns_threshold_expression >2sigma(I)
_cod_data_source_file ja801755z-file003.cif
_cod_data_source_block cd2859
_cod_database_code 4107925

loop_
_symmetry_equiv_pos_as_xyz
'x, y, z'
'-x+1/2, -y, z+1/2'
'-x, y+1/2, -z+1/2'
'x+1/2, -y+1/2, -z'

loop_
_atom_site_label
_atom_site_type_symbol
_atom_site_fract_x
_atom_site_fract_y
_atom_site_fract_z
_atom_site_U_iso_or_equiv
_atom_site_adp_type
_atom_site_occupancy
_atom_site_symmetry_multiplicity
_atom_site_calc_flag
_atom_site_refinement_flags
Br Br 0.90482(8) 0.09084(2) 0.783579(18) 0.07978(17) Uani 1 1 d .
N1 N 0.8682(4) -0.07721(12) 0.61640(12) 0.0403(6) Uani 1 1 d D
O1 O 0.9684(3) 0.02350(9) 0.54369(9) 0.0369(5) Uani 1 1 d .
O2 O 1.4655(4) -0.04350(12) 0.54285(13) 0.0643(7) Uani 1 1 d .
O3 O 1.2597(4) -0.00808(11) 0.47040(11) 0.0569(6) Uani 1 1 d .
C1 C 1.1313(5) -0.00902(13) 0.57079(13) 0.0393(7) Uani 1 1 d .
C2 C 1.3077(6) -0.02055(15) 0.52714(17) 0.0473(8) Uani 1 1 d .
C3 C 1.0555(4) -0.07995(13) 0.58412(13) 0.0383(7) Uani 1 1 d .
H3 H 1.1532 -0.0997 0.6116 0.046 Uiso 1 1 calc R
C4 C 1.1965(5) 0.02519(14) 0.62936(15) 0.0431(8) Uani 1 1 d .
C5 C 1.3911(7) 0.04515(17) 0.64085(19) 0.0668(11) Uani 1 1 d .
H5 H 1.4905 0.0378 0.6121 0.080 Uiso 1 1 calc R
C6 C 1.4383(7) 0.0755(2) 0.6941(2) 0.0826(13) Uani 1 1 d .
H6 H 1.5702 0.0881 0.7009 0.099 Uiso 1 1 calc R
C7 C 1.2980(7) 0.0879(2) 0.73753(19) 0.0703(11) Uani 1 1 d .
H7 H 1.3329 0.1076 0.7739 0.084 Uiso 1 1 calc R
C8 C 1.1058(6) 0.07055(15) 0.72586(15) 0.0549(9) Uani 1 1 d .
C9 C 1.0527(5) 0.03952(15) 0.67250(15) 0.0494(9) Uani 1 1 d .
H9 H 0.9197 0.0283 0.6657 0.059 Uiso 1 1 calc R
C10 C 1.0489(5) -0.12205(14) 0.52772(15) 0.0450(8) Uani 1 1 d .
C11 C 1.1976(6) -0.16785(16) 0.51834(19) 0.0644(11) Uani 1 1 d .
H11 H 1.3009 -0.1725 0.5463 0.077 Uiso 1 1 calc R
C12 C 1.1913(8) -0.20690(19) 0.4668(2) 0.0814(14) Uani 1 1 d .
H12 H 1.2909 -0.2376 0.4604 0.098 Uiso 1 1 calc R
C13 C 1.0415(9) -0.2004(2) 0.4262(2) 0.0878(16) Uani 1 1 d .
H13 H 1.0381 -0.2265 0.3919 0.105 Uiso 1 1 calc R
C14 C 0.8943(8) -0.1552(2) 0.43575(18) 0.0829(13) Uani 1 1 d .
H14 H 0.7924 -0.1506 0.4073 0.099 Uiso 1 1 calc R
C15 C 0.8945(7) -0.11663(15) 0.48650(16) 0.0586(9) Uani 1 1 d .
H15 H 0.7915 -0.0871 0.4930 0.070 Uiso 1 1 calc R
C16 C 0.8013(6) -0.12920(15) 0.65092(14) 0.0448(8) Uani 1 1 d .
C17 C 0.6106(7) -0.12818(17) 0.67379(15) 0.0587(9) Uani 1 1 d .
H17 H 0.5279 -0.0934 0.6643 0.070 Uiso 1 1 calc R
C18 C 0.5369(7) -0.1764(2) 0.71015(17) 0.0756(13) Uani 1 1 d .
H18 H 0.4066 -0.1740 0.7249 0.091 Uiso 1 1 calc R
C19 C 0.6561(9) -0.2279(2) 0.72454(18) 0.0882(16) Uani 1 1 d .
H19 H 0.6081 -0.2611 0.7490 0.106 Uiso 1 1 calc R
C20 C 0.8458(8) -0.22977(18) 0.70240(18) 0.0766(14) Uani 1 1 d .
H20 H 0.9278 -0.2646 0.7122 0.092 Uiso 1 1 calc R
C21 C 0.9200(7) -0.18143(16) 0.66575(15) 0.0606(10) Uani 1 1 d .
H21 H 1.0503 -0.1840 0.6510 0.073 Uiso 1 1 calc R
C22 C 1.0075(5) 0.09007(14) 0.52715(14) 0.0419(7) Uani 1 1 d .
H22A H 1.1059 0.0919 0.4948 0.050 Uiso 1 1 calc R
H22B H 1.0594 0.1137 0.5618 0.050 Uiso 1 1 calc R
C23 C 0.8140(5) 0.11913(13) 0.50656(15) 0.0387(8) Uani 1 1 d .
C24 C 0.7482(5) 0.10840(14) 0.44667(15) 0.0440(8) Uani 1 1 d .
C25 C 0.8616(6) 0.07248(15) 0.40363(17) 0.0592(10) Uani 1 1 d .
H25 H 0.9802 0.0528 0.4158 0.071 Uiso 1 1 calc R
C26 C 0.8005(8) 0.06630(19) 0.34517(19) 0.0762(13) Uani 1 1 d .
H26 H 0.8785 0.0432 0.3178 0.091 Uiso 1 1 calc R
C27 C 0.6206(8) 0.0946(2) 0.32594(19) 0.0800(13) Uani 1 1 d .
H27 H 0.5807 0.0903 0.2857 0.096 Uiso 1 1 calc R
C28 C 0.5060(7) 0.12759(18) 0.36444(19) 0.0673(12) Uani 1 1 d .
H28 H 0.3863 0.1455 0.3509 0.081 Uiso 1 1 calc R
C29 C 0.5642(6) 0.13583(15) 0.42629(16) 0.0497(9) Uani 1 1 d .
C30 C 0.4495(5) 0.17210(15) 0.46658(16) 0.0505(9) Uani 1 1 d .
H30 H 0.3265 0.1883 0.4538 0.061 Uiso 1 1 calc R
C31 C 0.5129(5) 0.18475(14) 0.52481(16) 0.0464(9) Uani 1 1 d .
C32 C 0.6995(5) 0.15862(14) 0.54609(15) 0.0433(8) Uani 1 1 d .
C33 C 0.7624(6) 0.17586(16) 0.60529(16) 0.0571(10) Uani 1 1 d .
H33 H 0.8816 0.1591 0.6205 0.068 Uiso 1 1 calc R
C34 C 0.6516(7) 0.21644(18) 0.64023(17) 0.0713(13) Uani 1 1 d .
H34 H 0.6978 0.2281 0.6785 0.086 Uiso 1 1 calc R
C35 C 0.4675(8) 0.24114(19) 0.61925(19) 0.0788(14) Uani 1 1 d .
H35 H 0.3923 0.2686 0.6437 0.095 Uiso 1 1 calc R
C36 C 0.4010(7) 0.22508(16) 0.56418(17) 0.0600(10) Uani 1 1 d .
H36 H 0.2777 0.2408 0.5513 0.072 Uiso 1 1 calc R
C37 C 1.3990(7) -0.03249(18) 0.42515(18) 0.0767(12) Uani 1 1 d .
H37A H 1.5279 -0.0129 0.4311 0.115 Uiso 1 1 calc R
H37B H 1.3503 -0.0221 0.3854 0.115 Uiso 1 1 calc R
H37C H 1.4107 -0.0786 0.4292 0.115 Uiso 1 1 calc R
H2 H 0.781(4) -0.0589(13) 0.5963(13) 0.040(10) Uiso 1 1 d D

loop_
_atom_site_aniso_label
_atom_site_aniso_U_11
_atom_site_aniso_U_22
_atom_site_aniso_U_33
_atom_site_aniso_U_23
_atom_site_aniso_U_13
_atom_site_aniso_U_12
Br 0.0932(3) 0.0979(3) 0.0483(2) -0.0186(2) -0.0068(2) -0.0070(3)
N1 0.0408(17) 0.0364(15) 0.0437(15) 0.0077(12) 0.0027(14) 0.0021(13)
O1 0.0345(12) 0.0317(11) 0.0444(12) 0.0066(9) 0.0020(10) -0.0006(9)
O2 0.0351(15) 0.0758(18) 0.0818(19) 0.0043(14) 0.0055(14) 0.0129(13)
O3 0.0578(16) 0.0592(14) 0.0536(16) 0.0081(12) 0.0177(12) 0.0111(12)
C1 0.0327(18) 0.0391(17) 0.0460(18) 0.0038(14) -0.0006(15) 0.0042(14)
C2 0.043(2) 0.0387(19) 0.061(2) 0.0010(17) 0.0059(19) -0.0048(17)
C3 0.0372(19) 0.0302(16) 0.0475(18) 0.0058(13) -0.0047(15) 0.0032(14)
C4 0.041(2) 0.0314(16) 0.057(2) 0.0059(15) -0.0085(17) -0.0030(15)
C5 0.053(2) 0.058(2) 0.090(3) -0.005(2) -0.006(3) -0.004(2)
C6 0.055(3) 0.083(3) 0.111(4) -0.017(3) -0.026(3) -0.017(2)
C7 0.069(3) 0.069(3) 0.073(3) -0.012(2) -0.026(2) -0.013(3)
C8 0.070(3) 0.048(2) 0.046(2) -0.0008(15) -0.016(2) 0.0010(19)
C9 0.046(2) 0.046(2) 0.056(2) 0.0019(16) -0.0081(18) -0.0032(17)
C10 0.049(2) 0.0337(17) 0.053(2) 0.0024(14) 0.0141(18) 0.0012(15)
C11 0.070(3) 0.052(2) 0.070(3) -0.002(2) 0.007(2) 0.014(2)
C12 0.095(4) 0.062(3) 0.087(4) -0.018(2) 0.020(3) 0.017(3)
C13 0.128(5) 0.064(3) 0.070(3) -0.026(2) 0.027(3) -0.003(3)
C14 0.101(4) 0.092(3) 0.057(3) -0.010(2) -0.006(3) 0.002(3)
C15 0.063(2) 0.057(2) 0.055(2) -0.0073(17) -0.002(2) 0.008(2)
C16 0.066(3) 0.0338(18) 0.0342(18) -0.0057(14) -0.0006(17) -0.0061(17)
C17 0.066(3) 0.065(2) 0.045(2) 0.0012(17) 0.012(2) -0.011(2)
C18 0.089(3) 0.085(3) 0.053(3) 0.002(2) 0.021(2) -0.028(3)
C19 0.146(5) 0.072(3) 0.046(3) 0.007(2) 0.020(3) -0.033(3)
C20 0.125(4) 0.043(2) 0.062(3) 0.0124(18) -0.001(3) 0.003(2)
C21 0.084(3) 0.047(2) 0.051(2) 0.0051(16) 0.009(2) 0.001(2)
C22 0.0418(18) 0.0332(17) 0.0507(19) 0.0044(15) 0.0014(15) -0.0039(15)
C23 0.0405(19) 0.0289(16) 0.047(2) 0.0098(13) 0.0062(16) -0.0032(14)
C24 0.052(2) 0.0327(17) 0.048(2) 0.0082(14) 0.0022(17) -0.0052(15)
C25 0.070(3) 0.050(2) 0.058(2) 0.0007(17) 0.004(2) -0.0012(19)
C26 0.104(4) 0.066(3) 0.059(3) -0.006(2) 0.015(3) -0.003(3)
C27 0.122(4) 0.064(3) 0.054(2) 0.001(2) -0.016(3) -0.012(3)
C28 0.086(3) 0.051(2) 0.065(3) 0.008(2) -0.026(2) -0.002(2)
C29 0.058(2) 0.0369(18) 0.054(2) 0.0117(16) -0.007(2) -0.0057(17)
C30 0.048(2) 0.0414(18) 0.062(2) 0.0185(17) -0.0088(19) 0.0030(17)
C31 0.051(2) 0.0355(18) 0.052(2) 0.0195(15) 0.0067(18) 0.0052(15)
C32 0.051(2) 0.0356(17) 0.043(2) 0.0127(14) 0.0044(17) -0.0007(16)
C33 0.070(3) 0.053(2) 0.048(2) 0.0142(17) 0.009(2) 0.012(2)
C34 0.106(4) 0.063(2) 0.044(2) 0.0032(18) 0.012(2) 0.019(3)
C35 0.104(4) 0.072(3) 0.061(3) 0.013(2) 0.025(3) 0.039(3)
C36 0.056(2) 0.056(2) 0.068(3) 0.0216(19) 0.017(2) 0.023(2)
C37 0.082(3) 0.073(3) 0.075(3) 0.011(2) 0.043(3) 0.010(3)

loop_
_atom_type_symbol
_atom_type_description
_atom_type_scat_dispersion_real
_atom_type_scat_dispersion_imag
_atom_type_scat_source
C C 0.0033 0.0016 'International Tables Vol C Tables 4.2.6.8 and 6.1.1.4'
H H 0.0000 0.0000 'International Tables Vol C Tables 4.2.6.8 and 6.1.1.4'
N N 0.0061 0.0033 'International Tables Vol C Tables 4.2.6.8 and 6.1.1.4'
O O 0.0106 0.0060 'International Tables Vol C Tables 4.2.6.8 and 6.1.1.4'
Br Br -0.2901 2.4595 'International Tables Vol C Tables 4.2.6.8 and 6.1.1.4'

loop_
_geom_angle_atom_site_label_1
_geom_angle_atom_site_label_2
_geom_angle_atom_site_label_3
_geom_angle
C16 N1 C3 121.3(3)
C16 N1 H2 115(2)
C3 N1 H2 111(2)
C1 O1 C22 114.9(2)
C2 O3 C37 115.4(3)
O1 C1 C4 110.8(2)
O1 C1 C2 113.5(2)
C4 C1 C2 112.4(3)
O1 C1 C3 105.9(2)
C4 C1 C3 111.2(2)
C2 C1 C3 102.6(2)
O2 C2 O3 124.2(3)
O2 C2 C1 123.3(3)
O3 C2 C1 112.2(3)
N1 C3 C10 113.7(3)
N1 C3 C1 109.5(2)
C10 C3 C1 112.9(2)
N1 C3 H3 106.8
C10 C3 H3 106.8
C1 C3 H3 106.8
C9 C4 C5 117.4(3)
C9 C4 C1 118.7(3)
C5 C4 C1 123.8(3)
C6 C5 C4 120.6(4)
C6 C5 H5 119.7
C4 C5 H5 119.7
C7 C6 C5 122.1(4)
C7 C6 H6 119.0
C5 C6 H6 119.0
C8 C7 C6 117.8(4)
C8 C7 H7 121.1
C6 C7 H7 121.1
C7 C8 C9 121.6(4)
C7 C8 Br 118.9(3)
C9 C8 Br 119.4(3)
C4 C9 C8 120.4(3)
C4 C9 H9 119.8
C8 C9 H9 119.8
C15 C10 C11 119.5(3)
C15 C10 C3 121.0(3)
C11 C10 C3 119.5(3)
C10 C11 C12 119.7(4)
C10 C11 H11 120.2
C12 C11 H11 120.2
C13 C12 C11 120.4(4)
C13 C12 H12 119.8
C11 C12 H12 119.8
C12 C13 C14 119.8(4)
C12 C13 H13 120.1
C14 C13 H13 120.1
C13 C14 C15 121.3(5)
C13 C14 H14 119.4
C15 C14 H14 119.4
C14 C15 C10 119.4(4)
C14 C15 H15 120.3
C10 C15 H15 120.3
C17 C16 C21 117.3(3)
C17 C16 N1 119.2(3)
C21 C16 N1 123.4(3)
C18 C17 C16 122.6(4)
C18 C17 H17 118.7
C16 C17 H17 118.7
C17 C18 C19 119.6(4)
C17 C18 H18 120.2
C19 C18 H18 120.2
C20 C19 C18 118.8(4)
C20 C19 H19 120.6
C18 C19 H19 120.6
C19 C20 C21 121.8(4)
C19 C20 H20 119.1
C21 C20 H20 119.1
C20 C21 C16 120.0(4)
C20 C21 H21 120.0
C16 C21 H21 120.0
O1 C22 C23 107.6(2)
O1 C22 H22A 110.2
C23 C22 H22A 110.2
O1 C22 H22B 110.2
C23 C22 H22B 110.2
H22A C22 H22B 108.5
C24 C23 C32 119.9(3)
C24 C23 C22 119.4(3)
C32 C23 C22 120.7(3)
C23 C24 C25 122.8(3)
C23 C24 C29 120.1(3)
C25 C24 C29 117.1(3)
C26 C25 C24 121.5(4)
C26 C25 H25 119.2
C24 C25 H25 119.2
C25 C26 C27 120.3(4)
C25 C26 H26 119.8
C27 C26 H26 119.8
C28 C27 C26 120.9(4)
C28 C27 H27 119.6
C26 C27 H27 119.6
C27 C28 C29 121.0(4)
C27 C28 H28 119.5
C29 C28 H28 119.5
C30 C29 C24 119.1(3)
C30 C29 C28 121.6(4)
C24 C29 C28 119.2(3)
C31 C30 C29 121.9(3)
C31 C30 H30 119.0
C29 C30 H30 119.0
C30 C31 C36 121.4(3)
C30 C31 C32 120.0(3)
C36 C31 C32 118.6(3)
C23 C32 C33 123.5(3)
C23 C32 C31 118.9(3)
C33 C32 C31 117.6(3)
C34 C33 C32 121.1(4)
C34 C33 H33 119.4
C32 C33 H33 119.4
C33 C34 C35 120.8(4)
C33 C34 H34 119.6
C35 C34 H34 119.6
C36 C35 C34 119.9(4)
C36 C35 H35 120.0
C34 C35 H35 120.0
C35 C36 C31 121.9(4)
C35 C36 H36 119.0
C31 C36 H36 119.0
O3 C37 H37A 109.5
O3 C37 H37B 109.5
H37A C37 H37B 109.5
O3 C37 H37C 109.5
H37A C37 H37C 109.5
H37B C37 H37C 109.5

loop_
_geom_bond_atom_site_label_1
_geom_bond_atom_site_label_2
_geom_bond_distance
Br C8 1.896(4)
N1 C16 1.390(4)
N1 C3 1.440(4)
N1 H2 0.822(17)
O1 C1 1.411(3)
O1 C22 1.447(3)
O2 C2 1.206(4)
O3 C2 1.317(4)
O3 C37 1.454(4)
C1 C4 1.536(4)
C1 C2 1.539(5)
C1 C3 1.578(4)
C3 C10 1.518(4)
C3 H3 0.9800
C4 C9 1.383(4)
C4 C5 1.386(5)
C5 C6 1.369(6)
C5 H5 0.9300
C6 C7 1.363(6)
C6 H6 0.9300
C7 C8 1.357(5)
C7 H7 0.9300
C8 C9 1.386(4)
C9 H9 0.9300
C10 C15 1.379(5)
C10 C11 1.387(5)
C11 C12 1.394(5)
C11 H11 0.9300
C12 C13 1.349(6)
C12 H12 0.9300
C13 C14 1.372(7)
C13 H13 0.9300
C14 C15 1.374(5)
C14 H14 0.9300
C15 H15 0.9300
C16 C17 1.369(5)
C16 C21 1.378(5)
C17 C18 1.370(5)
C17 H17 0.9300
C18 C19 1.367(6)
C18 H18 0.9300
C19 C20 1.358(6)
C19 H19 0.9300
C20 C21 1.377(5)
C20 H20 0.9300
C21 H21 0.9300
C22 C23 1.495(4)
C22 H22A 0.9700
C22 H22B 0.9700
C23 C24 1.409(4)
C23 C32 1.418(4)
C24 C25 1.423(5)
C24 C29 1.425(5)
C25 C26 1.358(5)
C25 H25 0.9300
C26 C27 1.402(6)
C26 H26 0.9300
C27 C28 1.330(6)
C27 H27 0.9300
C28 C29 1.428(5)
C28 H28 0.9300
C29 C30 1.392(5)
C30 C31 1.377(5)
C30 H30 0.9300
C31 C36 1.416(5)
C31 C32 1.436(5)
C32 C33 1.417(5)
C33 C34 1.358(5)
C33 H33 0.9300
C34 C35 1.409(6)
C34 H34 0.9300
C35 C36 1.335(5)
C35 H35 0.9300
C36 H36 0.9300
C37 H37A 0.9600
C37 H37B 0.9600
C37 H37C 0.9600

loop_
_geom_hbond_atom_site_label_D
_geom_hbond_atom_site_label_H
_geom_hbond_atom_site_label_A
_geom_hbond_distance_DH
_geom_hbond_distance_HA
_geom_hbond_distance_DA
_geom_hbond_angle_DHA
_geom_hbond_site_symmetry_A
N1 H2 O2 0.822(17) 2.44(2) 3.216(4) 159(3) 1_455

loop_
_geom_torsion_atom_site_label_1
_geom_torsion_atom_site_label_2
_geom_torsion_atom_site_label_3
_geom_torsion_atom_site_label_4
_geom_torsion
C22 O1 C1 C4 59.8(3)
C22 O1 C1 C2 -67.7(3)
C22 O1 C1 C3 -179.5(2)
C37 O3 C2 O2 8.6(5)
C37 O3 C2 C1 -165.5(3)
O1 C1 C2 O2 174.7(3)
C4 C1 C2 O2 48.0(4)
C3 C1 C2 O2 -71.5(4)
O1 C1 C2 O3 -11.1(4)
C4 C1 C2 O3 -137.8(3)
C3 C1 C2 O3 102.7(3)
C16 N1 C3 C10 74.3(4)
C16 N1 C3 C1 -158.4(3)
O1 C1 C3 N1 -51.0(3)
C4 C1 C3 N1 69.4(3)
C2 C1 C3 N1 -170.2(3)
O1 C1 C3 C10 76.8(3)
C4 C1 C3 C10 -162.8(3)
C2 C1 C3 C10 -42.4(3)
O1 C1 C4 C9 51.0(4)
C2 C1 C4 C9 179.1(3)
C3 C1 C4 C9 -66.5(4)
O1 C1 C4 C5 -126.3(3)
C2 C1 C4 C5 1.8(4)
C3 C1 C4 C5 116.1(3)
C9 C4 C5 C6 2.5(5)
C1 C4 C5 C6 179.9(3)
C4 C5 C6 C7 -0.6(6)
C5 C6 C7 C8 -1.7(7)
C6 C7 C8 C9 1.9(6)
C6 C7 C8 Br -177.0(3)
C5 C4 C9 C8 -2.3(5)
C1 C4 C9 C8 -179.8(3)
C7 C8 C9 C4 0.1(5)
Br C8 C9 C4 179.0(2)
N1 C3 C10 C15 47.2(4)
C1 C3 C10 C15 -78.4(4)
N1 C3 C10 C11 -131.1(3)
C1 C3 C10 C11 103.4(3)
C15 C10 C11 C12 1.3(5)
C3 C10 C11 C12 179.6(4)
C10 C11 C12 C13 -0.1(6)
C11 C12 C13 C14 -0.1(7)
C12 C13 C14 C15 -0.8(7)
C13 C14 C15 C10 2.0(6)
C11 C10 C15 C14 -2.2(5)
C3 C10 C15 C14 179.5(3)
C3 N1 C16 C17 -170.9(3)
C3 N1 C16 C21 11.8(5)
C21 C16 C17 C18 0.1(5)
N1 C16 C17 C18 -177.4(3)
C16 C17 C18 C19 -0.1(6)
C17 C18 C19 C20 0.3(7)
C18 C19 C20 C21 -0.4(7)
C19 C20 C21 C16 0.4(6)
C17 C16 C21 C20 -0.3(5)
N1 C16 C21 C20 177.1(3)
C1 O1 C22 C23 -173.1(2)
O1 C22 C23 C24 -81.8(3)
O1 C22 C23 C32 99.9(3)
C32 C23 C24 C25 176.2(3)
C22 C23 C24 C25 -2.1(4)
C32 C23 C24 C29 -1.6(4)
C22 C23 C24 C29 -179.9(3)
C23 C24 C25 C26 -175.8(3)
C29 C24 C25 C26 2.0(5)
C24 C25 C26 C27 -1.1(6)
C25 C26 C27 C28 -0.4(6)
C26 C27 C28 C29 0.8(6)
C23 C24 C29 C30 -1.2(4)
C25 C24 C29 C30 -179.1(3)
C23 C24 C29 C28 176.3(3)
C25 C24 C29 C28 -1.6(4)
C27 C28 C29 C30 177.7(4)
C27 C28 C29 C24 0.2(5)
C24 C29 C30 C31 3.0(5)
C28 C29 C30 C31 -174.5(3)
C29 C30 C31 C36 176.0(3)
C29 C30 C31 C32 -1.9(5)
C24 C23 C32 C33 -175.0(3)
C22 C23 C32 C33 3.3(5)
C24 C23 C32 C31 2.7(4)
C22 C23 C32 C31 -179.0(3)
C30 C31 C32 C23 -1.0(4)
C36 C31 C32 C23 -178.9(3)
C30 C31 C32 C33 176.8(3)
C36 C31 C32 C33 -1.1(4)
C23 C32 C33 C34 176.7(3)
C31 C32 C33 C34 -1.0(5)
C32 C33 C34 C35 1.9(6)
C33 C34 C35 C36 -0.6(6)
C34 C35 C36 C31 -1.6(6)
C30 C31 C36 C35 -175.5(4)
C32 C31 C36 C35 2.4(5)
